data_7246748
loop_
_publ_author_name
'Zhou, Fuli'
'Body, Carole'
'Robeyns, Koen'
'Leyssens, Tom'
'Shemchuk, Oleksii'

_publ_section_title
;
 On the pairwise cocrystallization of racemic compounds
;
_journal_issue 20
_journal_name_full CrystEngComm
_journal_page_first 3060
_journal_page_last 3065
_journal_paper_doi 10.1039/D3CE00226H
_journal_volume 25
_journal_year 2023
_chemical_formula_moiety 'C9 H10 O3, C5 H9 N O2'
_chemical_formula_sum 'C14 H19 N O5'
_chemical_formula_weight 281.30
_space_group_crystal_system orthorhombic
_space_group_IT_number 61
_space_group_name_Hall '-P 2ac 2ab'
_space_group_name_H-M_alt 'P b c a'
_atom_sites_solution_hydrogens geom
_atom_sites_solution_primary 'dual space'
_audit_creation_method SHELXL-2018/3
_audit_update_record
;
2023-03-09 deposited with the CCDC.	2023-04-28 downloaded from the CCDC.
;
_cell_angle_alpha 90
_cell_angle_beta 90
_cell_angle_gamma 90
_cell_formula_units_Z 8
_cell_length_a 10.4273(3)
_cell_length_b 9.0611(3)
_cell_length_c 30.1865(10)
_cell_measurement_reflns_used 4819
_cell_measurement_temperature 297(2)
_cell_measurement_theta_max 25.0310
_cell_measurement_theta_min 3.0360
_cell_volume 2852.11(16)
_computing_cell_refinement
;
CrysAlisPro, Agilent Technologies,
Version 1.171.37.35 (release 13-08-2014 CrysAlis171 .NET)
(compiled Aug 13 2014,18:06:01)
;
_computing_data_collection MAR
_computing_data_reduction
;
CrysAlisPro, Agilent Technologies,
Version 1.171.37.35 (release 13-08-2014 CrysAlis171 .NET)
(compiled Aug 13 2014,18:06:01)
;
_computing_molecular_graphics 'MERCURY (Macrae et al., 2008)'
_computing_publication_material
;
'MERCURY (Macrae et al., 2008), Platon (Spek, 2009)'
;
_computing_structure_refinement 'SHELXL-2018/3 (Sheldrick, 2018)'
_computing_structure_solution 'SHELXT (Sheldrick, 2015)'
_diffrn_ambient_temperature 297(2)
_diffrn_measured_fraction_theta_full 0.996
_diffrn_measured_fraction_theta_max 0.996
_diffrn_measurement_device_type 'MAR345 image plate'
_diffrn_measurement_method
;
'150 images, \D\F 1.2\% '
;
_diffrn_radiation_type MoK\a
_diffrn_radiation_wavelength 0.71073
_diffrn_reflns_av_R_equivalents 0.0483
_diffrn_reflns_av_unetI/netI 0.0220
_diffrn_reflns_Laue_measured_fraction_full 0.996
_diffrn_reflns_Laue_measured_fraction_max 0.996
_diffrn_reflns_limit_h_max 12
_diffrn_reflns_limit_h_min -12
_diffrn_reflns_limit_k_max 10
_diffrn_reflns_limit_k_min -10
_diffrn_reflns_limit_l_max 36
_diffrn_reflns_limit_l_min -36
_diffrn_reflns_number 17328
_diffrn_reflns_point_group_measured_fraction_full 0.996
_diffrn_reflns_point_group_measured_fraction_max 0.996
_diffrn_reflns_theta_full 25.235
_diffrn_reflns_theta_max 25.235
_diffrn_reflns_theta_min 3.054
_diffrn_source 'Incoatec microfocus source'
_exptl_absorpt_coefficient_mu 0.100
_exptl_absorpt_correction_T_max 1.00000
_exptl_absorpt_correction_T_min 0.61234
_exptl_absorpt_correction_type multi-scan
_exptl_absorpt_process_details
;
CrysAlisPro, Agilent Technologies,
Version 1.171.37.35 (release 13-08-2014 CrysAlis171 .NET)
(compiled Aug 13 2014,18:06:01)
Empirical absorption correction using spherical harmonics,
 implemented in SCALE3 ABSPACK scaling algorithm.
;
_exptl_crystal_colour colourless
_exptl_crystal_density_diffrn 1.310
_exptl_crystal_description 'thick plate'
_exptl_crystal_F_000 1200
_exptl_crystal_size_max 0.20
_exptl_crystal_size_mid 0.14
_exptl_crystal_size_min 0.03
_refine_diff_density_max 0.255
_refine_diff_density_min -0.232
_refine_diff_density_rms 0.039
_refine_ls_extinction_method none
_refine_ls_goodness_of_fit_ref 1.038
_refine_ls_hydrogen_treatment mixed
_refine_ls_matrix_type full
_refine_ls_number_parameters 212
_refine_ls_number_reflns 2572
_refine_ls_number_restraints 33
_refine_ls_restrained_S_all 1.034
_refine_ls_R_factor_all 0.0714
_refine_ls_R_factor_gt 0.0531
_refine_ls_shift/su_max 0.008
_refine_ls_shift/su_mean 0.000
_refine_ls_structure_factor_coef Fsqd
_refine_ls_weighting_details 'w=1/[\s^2^(Fo^2^)+(0.0457P)^2^+2.9020P] where P=(Fo^2^+2Fc^2^)/3'
_refine_ls_weighting_scheme calc
_refine_ls_wR_factor_gt 0.1350
_refine_ls_wR_factor_ref 0.1453
_reflns_Friedel_coverage 0.000
_reflns_number_gt 1906
_reflns_number_total 2572
_reflns_threshold_expression 'I > 2\s(I)'
_cod_data_source_file d3ce00226h2.cif
_cod_data_source_block alex_fl170
_cod_depositor_comments 'Adding full bibliography for 7246740--7246756.cif.'
_cod_original_cell_volume 2852.10(16)
_cod_database_code 7246748
_shelx_shelxl_version_number 2018/3
_shelx_space_group_comment
;
The symmetry employed for this shelxl refinement is uniquely defined
by the following loop, which should always be used as a source of
symmetry information in preference to the above space-group names.
They are only intended as comments.
;

loop_
_space_group_symop_operation_xyz
'x, y, z'
'-x+1/2, -y, z+1/2'
'-x, y+1/2, -z+1/2'
'x+1/2, -y+1/2, -z'
'-x, -y, -z'
'x-1/2, y, -z-1/2'
'x, -y-1/2, z-1/2'
'-x-1/2, y-1/2, z'

loop_
_atom_site_label
_atom_site_type_symbol
_atom_site_fract_x
_atom_site_fract_y
_atom_site_fract_z
_atom_site_U_iso_or_equiv
_atom_site_adp_type
_atom_site_occupancy
_atom_site_site_symmetry_order
_atom_site_calc_flag
_atom_site_refinement_flags_posn
_atom_site_refinement_flags_adp
_atom_site_refinement_flags_occupancy
_atom_site_disorder_assembly
_atom_site_disorder_group
N1 N 0.99062(19) 0.8878(2) 0.78773(7) 0.0467(5) Uani 1 1 d D U . . .
H1A H 1.037805 0.811605 0.778742 0.056 Uiso 1 1 calc R U . A 1
H1B H 1.031172 0.970515 0.780219 0.056 Uiso 1 1 calc R U . A 1
C2 C 0.9741(5) 0.8818(16) 0.83657(12) 0.060(2) Uani 0.799(9) 1 d D . P B 1
H2A H 1.035872 0.944674 0.851445 0.072 Uiso 0.799(9) 1 calc R U P B 1
H2B H 0.983016 0.781722 0.847522 0.072 Uiso 0.799(9) 1 calc R U P B 1
C3 C 0.8391(4) 0.9381(6) 0.84301(11) 0.0582(13) Uani 0.799(9) 1 d D . P B 1
H3A H 0.835821 1.045016 0.841693 0.070 Uiso 0.799(9) 1 calc R U P B 1
H3B H 0.803565 0.905222 0.871028 0.070 Uiso 0.799(9) 1 calc R U P B 1
C4 C 0.7688(5) 0.8685(13) 0.80392(14) 0.067(3) Uani 0.799(9) 1 d D . P B 1
H4A H 0.749246 0.765718 0.809781 0.081 Uiso 0.799(9) 1 calc R U P B 1
H4B H 0.689657 0.920751 0.797688 0.081 Uiso 0.799(9) 1 calc R U P B 1
C2B C 0.9684(19) 0.896(6) 0.8364(3) 0.052(6) Uani 0.201(9) 1 d D U P B 2
H2C H 0.966221 0.997738 0.846446 0.062 Uiso 0.201(9) 1 calc R U P B 2
H2D H 1.034386 0.843301 0.852546 0.062 Uiso 0.201(9) 1 calc R U P B 2
C3B C 0.8388(14) 0.823(2) 0.8419(4) 0.060(5) Uani 0.201(9) 1 d D U P B 2
H3C H 0.799840 0.847862 0.870138 0.071 Uiso 0.201(9) 1 calc R U P B 2
H3D H 0.844916 0.716349 0.839311 0.071 Uiso 0.201(9) 1 calc R U P B 2
C4B C 0.7650(14) 0.890(4) 0.8031(4) 0.046(5) Uani 0.201(9) 1 d D U P B 2
H4C H 0.688850 0.833438 0.796149 0.055 Uiso 0.201(9) 1 calc R U P B 2
H4D H 0.740398 0.991613 0.809272 0.055 Uiso 0.201(9) 1 calc R U P B 2
C5 C 0.8619(2) 0.8829(3) 0.76585(8) 0.0398(6) Uani 1 1 d D U . . .
H5 H 0.846419 0.976297 0.750362 0.048 Uiso 1 1 calc R U . B 1
C6 C 0.8529(2) 0.7556(3) 0.73295(8) 0.0388(5) Uani 1 1 d . . . . .
O7 O 0.9496(2) 0.6800(2) 0.72676(7) 0.0678(6) Uani 1 1 d . . . . .
O8 O 0.74675(18) 0.7431(2) 0.71375(6) 0.0571(5) Uani 1 1 d . . . . .
C11 C 0.4012(3) 0.5702(3) 0.56025(11) 0.0638(8) Uani 1 1 d . . . . .
H11 H 0.359704 0.482950 0.567883 0.077 Uiso 1 1 calc R U . . .
C12 C 0.3298(3) 0.6946(4) 0.55085(11) 0.0735(9) Uani 1 1 d . . . . .
H12 H 0.240793 0.690633 0.552547 0.088 Uiso 1 1 calc R U . . .
C13 C 0.3883(3) 0.8227(4) 0.53913(10) 0.0680(9) Uani 1 1 d . . . . .
H13 H 0.339844 0.905750 0.532219 0.082 Uiso 1 1 calc R U . . .
C14 C 0.5188(3) 0.8282(4) 0.53762(12) 0.0762(10) Uani 1 1 d . . . . .
H14 H 0.559732 0.915849 0.530089 0.091 Uiso 1 1 calc R U . . .
C15 C 0.5906(3) 0.7040(3) 0.54722(10) 0.0647(8) Uani 1 1 d . . . . .
H15 H 0.679617 0.709304 0.546007 0.078 Uiso 1 1 calc R U . . .
C16 C 0.5333(3) 0.5735(3) 0.55849(8) 0.0453(6) Uani 1 1 d . . . . .
C17 C 0.6139(3) 0.4384(3) 0.56774(9) 0.0565(7) Uani 1 1 d . . . . .
H17A H 0.703024 0.463010 0.562163 0.068 Uiso 1 1 calc R U . . .
H17B H 0.589846 0.361901 0.546865 0.068 Uiso 1 1 calc R U . . .
C18 C 0.6036(3) 0.3754(3) 0.61441(9) 0.0554(7) Uani 1 1 d . . . . .
H18 H 0.673506 0.304484 0.618478 0.066 Uiso 1 1 calc R U . . .
O19 O 0.4862(2) 0.2988(3) 0.61935(9) 0.0827(8) Uani 1 1 d . . . . .
H19 H 0.470(2) 0.286(5) 0.6481(15) 0.124 Uiso 1 1 calc R U . . .
C20 C 0.6157(3) 0.4920(3) 0.64981(9) 0.0465(6) Uani 1 1 d . . . . .
O21 O 0.52987(19) 0.5184(2) 0.67555(7) 0.0653(6) Uani 1 1 d . . . . .
O22 O 0.72651(18) 0.5589(2) 0.64959(6) 0.0565(5) Uani 1 1 d . . . . .
H22 H 0.7330(3) 0.620(2) 0.6748(9) 0.085 Uiso 1 1 calc R U . . .

loop_
_atom_site_aniso_label
_atom_site_aniso_U_11
_atom_site_aniso_U_22
_atom_site_aniso_U_33
_atom_site_aniso_U_23
_atom_site_aniso_U_13
_atom_site_aniso_U_12
N1 0.0356(11) 0.0489(13) 0.0555(13) -0.0076(10) 0.0023(10) -0.0020(10)
C2 0.060(3) 0.069(5) 0.050(3) 0.001(3) -0.012(3) 0.010(3)
C3 0.065(2) 0.067(3) 0.0425(19) -0.0056(19) 0.0065(17) 0.006(2)
C4 0.045(3) 0.097(7) 0.060(3) -0.021(3) 0.014(2) -0.011(3)
C2B 0.057(9) 0.048(11) 0.050(7) -0.007(9) -0.011(7) 0.001(8)
C3B 0.065(7) 0.073(9) 0.040(6) 0.003(6) 0.002(5) -0.005(6)
C4B 0.042(7) 0.043(8) 0.053(9) -0.006(7) 0.003(6) 0.021(7)
C5 0.0409(13) 0.0380(13) 0.0404(13) 0.0034(11) -0.0028(10) 0.0018(11)
C6 0.0440(14) 0.0369(12) 0.0356(12) 0.0042(10) -0.0009(11) 0.0021(11)
O7 0.0608(13) 0.0624(13) 0.0800(14) -0.0253(11) -0.0160(11) 0.0248(11)
O8 0.0471(10) 0.0620(12) 0.0621(11) -0.0153(10) -0.0129(10) 0.0048(9)
C11 0.0560(18) 0.0584(18) 0.077(2) 0.0057(16) -0.0067(16) -0.0068(15)
C12 0.0483(18) 0.091(3) 0.081(2) 0.004(2) -0.0030(16) 0.0084(18)
C13 0.075(2) 0.069(2) 0.0594(18) 0.0102(16) 0.0018(16) 0.0220(18)
C14 0.075(2) 0.064(2) 0.090(2) 0.0268(18) 0.0034(19) -0.0022(18)
C15 0.0515(17) 0.070(2) 0.072(2) 0.0197(16) 0.0022(15) -0.0012(15)
C16 0.0496(15) 0.0538(16) 0.0324(12) -0.0037(11) -0.0028(11) 0.0030(13)
C17 0.0653(18) 0.0551(17) 0.0492(15) -0.0073(13) -0.0023(14) 0.0089(15)
C18 0.0602(17) 0.0440(15) 0.0620(17) 0.0016(13) -0.0046(14) 0.0006(14)
O19 0.0904(17) 0.0675(15) 0.0903(17) 0.0058(13) -0.0060(14) -0.0330(13)
C20 0.0482(15) 0.0491(15) 0.0422(14) 0.0124(12) -0.0047(12) 0.0020(13)
O21 0.0538(12) 0.0833(15) 0.0587(12) 0.0039(11) 0.0081(10) 0.0002(11)
O22 0.0514(12) 0.0618(12) 0.0562(11) -0.0041(10) 0.0012(9) -0.0077(10)

loop_
_atom_type_symbol
_atom_type_description
_atom_type_scat_dispersion_real
_atom_type_scat_dispersion_imag
_atom_type_scat_source
C C 0.0033 0.0016 'International Tables Vol C Tables 4.2.6.8 and 6.1.1.4'
H H 0.0000 0.0000 'International Tables Vol C Tables 4.2.6.8 and 6.1.1.4'
N N 0.0061 0.0033 'International Tables Vol C Tables 4.2.6.8 and 6.1.1.4'
O O 0.0106 0.0060 'International Tables Vol C Tables 4.2.6.8 and 6.1.1.4'

loop_
_geom_angle_atom_site_label_1
_geom_angle_atom_site_label_2
_geom_angle_atom_site_label_3
_geom_angle
_geom_angle_site_symmetry_1
_geom_angle_site_symmetry_3
_geom_angle_publ_flag
C2 N1 C5 109.4(3) . . ?
C2B N1 C5 107.3(8) . . ?
C2 N1 H1A 109.8 . . ?
C5 N1 H1A 109.8 . . ?
C2 N1 H1B 109.8 . . ?
C5 N1 H1B 109.8 . . ?
H1A N1 H1B 108.2 . . ?
N1 C2 C3 102.9(5) . . ?
N1 C2 H2A 111.2 . . ?
C3 C2 H2A 111.2 . . ?
N1 C2 H2B 111.2 . . ?
C3 C2 H2B 111.2 . . ?
H2A C2 H2B 109.1 . . ?
C2 C3 C4 102.0(5) . . ?
C2 C3 H3A 111.4 . . ?
C4 C3 H3A 111.4 . . ?
C2 C3 H3B 111.4 . . ?
C4 C3 H3B 111.4 . . ?
H3A C3 H3B 109.2 . . ?
C5 C4 C3 104.2(4) . . ?
C5 C4 H4A 110.9 . . ?
C3 C4 H4A 110.9 . . ?
C5 C4 H4B 110.9 . . ?
C3 C4 H4B 110.9 . . ?
H4A C4 H4B 108.9 . . ?
N1 C2B C3B 103.1(11) . . ?
N1 C2B H2C 111.1 . . ?
C3B C2B H2C 111.1 . . ?
N1 C2B H2D 111.1 . . ?
C3B C2B H2D 111.1 . . ?
H2C C2B H2D 109.1 . . ?
C2B C3B C4B 100.8(13) . . ?
C2B C3B H3C 111.6 . . ?
C4B C3B H3C 111.6 . . ?
C2B C3B H3D 111.6 . . ?
C4B C3B H3D 111.6 . . ?
H3C C3B H3D 109.4 . . ?
C5 C4B C3B 102.4(10) . . ?
C5 C4B H4C 111.3 . . ?
C3B C4B H4C 111.3 . . ?
C5 C4B H4D 111.3 . . ?
C3B C4B H4D 111.3 . . ?
H4C C4B H4D 109.2 . . ?
N1 C5 C4 104.1(3) . . ?
N1 C5 C4B 105.7(7) . . ?
N1 C5 C6 111.38(19) . . ?
C4 C5 C6 113.0(4) . . ?
C4B C5 C6 118.5(15) . . ?
N1 C5 H5 109.4 . . ?
C4 C5 H5 109.4 . . ?
C6 C5 H5 109.4 . . ?
O7 C6 O8 127.0(2) . . ?
O7 C6 C5 117.9(2) . . ?
O8 C6 C5 115.0(2) . . ?
C16 C11 C12 120.9(3) . . ?
C16 C11 H11 119.6 . . ?
C12 C11 H11 119.6 . . ?
C13 C12 C11 120.6(3) . . ?
C13 C12 H12 119.7 . . ?
C11 C12 H12 119.7 . . ?
C12 C13 C14 119.2(3) . . ?
C12 C13 H13 120.4 . . ?
C14 C13 H13 120.4 . . ?
C13 C14 C15 120.3(3) . . ?
C13 C14 H14 119.9 . . ?
C15 C14 H14 119.9 . . ?
C16 C15 C14 121.3(3) . . ?
C16 C15 H15 119.4 . . ?
C14 C15 H15 119.4 . . ?
C15 C16 C11 117.7(3) . . ?
C15 C16 C17 120.2(3) . . ?
C11 C16 C17 122.1(3) . . ?
C16 C17 C18 115.8(2) . . ?
C16 C17 H17A 108.3 . . ?
C18 C17 H17A 108.3 . . ?
C16 C17 H17B 108.3 . . ?
C18 C17 H17B 108.3 . . ?
H17A C17 H17B 107.4 . . ?
O19 C18 C20 110.0(2) . . ?
O19 C18 C17 110.0(2) . . ?
C20 C18 C17 112.8(2) . . ?
O19 C18 H18 108.0 . . ?
C20 C18 H18 108.0 . . ?
C17 C18 H18 108.0 . . ?
C18 O19 H19 109.5 . . ?
O21 C20 O22 124.6(3) . . ?
O21 C20 C18 122.1(3) . . ?
O22 C20 C18 113.3(2) . . ?
C20 O22 H22 109.5 . . ?

loop_
_geom_bond_atom_site_label_1
_geom_bond_atom_site_label_2
_geom_bond_distance
_geom_bond_site_symmetry_2
_geom_bond_publ_flag
N1 C2 1.485(4) . ?
N1 C2B 1.489(9) . ?
N1 C5 1.497(3) . ?
N1 H1A 0.8900 . ?
N1 H1B 0.8900 . ?
C2 C3 1.510(9) . ?
C2 H2A 0.9700 . ?
C2 H2B 0.9700 . ?
C3 C4 1.525(8) . ?
C3 H3A 0.9700 . ?
C3 H3B 0.9700 . ?
C4 C5 1.509(4) . ?
C4 H4A 0.9700 . ?
C4 H4B 0.9700 . ?
C2B C3B 1.515(13) . ?
C2B H2C 0.9700 . ?
C2B H2D 0.9700 . ?
C3B C4B 1.532(11) . ?
C3B H3C 0.9700 . ?
C3B H3D 0.9700 . ?
C4B C5 1.512(9) . ?
C4B H4C 0.9700 . ?
C4B H4D 0.9700 . ?
C5 C6 1.525(3) . ?
C5 H5 0.9800 . ?
C6 O7 1.233(3) . ?
C6 O8 1.254(3) . ?
C11 C16 1.379(4) . ?
C11 C12 1.381(4) . ?
C11 H11 0.9300 . ?
C12 C13 1.358(5) . ?
C12 H12 0.9300 . ?
C13 C14 1.362(5) . ?
C13 H13 0.9300 . ?
C14 C15 1.382(4) . ?
C14 H14 0.9300 . ?
C15 C16 1.368(4) . ?
C15 H15 0.9300 . ?
C16 C17 1.511(4) . ?
C17 C18 1.524(4) . ?
C17 H17A 0.9700 . ?
C17 H17B 0.9700 . ?
C18 O19 1.415(3) . ?
C18 C20 1.508(4) . ?
C18 H18 0.9800 . ?
O19 H19 0.89(5) . ?
C20 O21 1.209(3) . ?
C20 O22 1.305(3) . ?
O22 H22 0.94(3) . ?

loop_
_geom_torsion_atom_site_label_1
_geom_torsion_atom_site_label_2
_geom_torsion_atom_site_label_3
_geom_torsion_atom_site_label_4
_geom_torsion
_geom_torsion_site_symmetry_1
_geom_torsion_site_symmetry_2
_geom_torsion_site_symmetry_3
_geom_torsion_site_symmetry_4
_geom_torsion_publ_flag
C5 N1 C2 C3 -23.3(9) . . . . ?
N1 C2 C3 C4 38.7(9) . . . . ?
C2 C3 C4 C5 -40.7(8) . . . . ?
C5 N1 C2B C3B 27(3) . . . . ?
N1 C2B C3B C4B -43(3) . . . . ?
C2B C3B C4B C5 43(2) . . . . ?
C2 N1 C5 C4 -1.9(8) . . . . ?
C2B N1 C5 C4B 1(3) . . . . ?
C2 N1 C5 C6 -123.9(6) . . . . ?
C2B N1 C5 C6 -129(2) . . . . ?
C3 C4 C5 N1 26.2(7) . . . . ?
C3 C4 C5 C6 147.2(5) . . . . ?
C3B C4B C5 N1 -27(2) . . . . ?
C3B C4B C5 C6 98.3(18) . . . . ?
N1 C5 C6 O7 -3.5(3) . . . . ?
C4 C5 C6 O7 -120.3(4) . . . . ?
C4B C5 C6 O7 -126.4(9) . . . . ?
N1 C5 C6 O8 179.0(2) . . . . ?
C4 C5 C6 O8 62.2(4) . . . . ?
C4B C5 C6 O8 56.1(9) . . . . ?
C16 C11 C12 C13 0.8(5) . . . . ?
C11 C12 C13 C14 -1.3(5) . . . . ?
C12 C13 C14 C15 1.0(5) . . . . ?
C13 C14 C15 C16 -0.1(5) . . . . ?
C14 C15 C16 C11 -0.5(5) . . . . ?
C14 C15 C16 C17 178.5(3) . . . . ?
C12 C11 C16 C15 0.1(5) . . . . ?
C12 C11 C16 C17 -178.8(3) . . . . ?
C15 C16 C17 C18 118.0(3) . . . . ?
C11 C16 C17 C18 -63.1(4) . . . . ?
C16 C17 C18 O19 75.4(3) . . . . ?
C16 C17 C18 C20 -47.8(3) . . . . ?
O19 C18 C20 O21 -5.2(4) . . . . ?
C17 C18 C20 O21 118.0(3) . . . . ?
O19 C18 C20 O22 174.5(2) . . . . ?
C17 C18 C20 O22 -62.2(3) . . . . ?
